data_7135612
loop_
_publ_author_name
'Shrivastav, Akash'
'Bhattacharya, Subrato'

_publ_section_title
;
 iClick reaction of a Cu(II) azido complex having a Schiff base ligand.
;
_journal_issue 30
_journal_name_full 'Chemical communications (Cambridge, England)'
_journal_page_first 7750
_journal_page_last 7754
_journal_paper_doi 10.1039/d6cc00423g
_journal_volume 62
_journal_year 2026
_chemical_formula_moiety 'C23 H26 Cu F3 N5 O3, C H Cl3'
_chemical_formula_sum 'C24 H27 Cl3 Cu F3 N5 O3'
_chemical_formula_weight 660.39
_space_group_crystal_system orthorhombic
_space_group_IT_number 19
_space_group_name_Hall 'P 2ac 2ab'
_space_group_name_H-M_alt 'P 21 21 21'
_atom_sites_solution_hydrogens geom
_atom_sites_solution_primary dual
_audit_creation_date 2024-09-10
_audit_creation_method
;
Olex2 1.5
(compiled 2024.02.16 svn.r378c4104 for OlexSys, GUI svn.r6928)
;
_audit_update_record
;
2024-09-10 deposited with the CCDC.	2026-03-10 downloaded from the CCDC.
;
_cell_angle_alpha 90
_cell_angle_beta 90
_cell_angle_gamma 90
_cell_formula_units_Z 4
_cell_length_a 9.76640(10)
_cell_length_b 14.57750(10)
_cell_length_c 20.2849(2)
_cell_measurement_reflns_used 23319
_cell_measurement_temperature 293(2)
_cell_measurement_theta_max 67.9000
_cell_measurement_theta_min 2.2020
_cell_volume 2887.96(5)
_computing_cell_refinement 'CrysAlisPro 1.171.42.90a (Rigaku OD, 2023)'
_computing_data_collection 'CrysAlisPro 1.171.42.90a (Rigaku OD, 2023)'
_computing_data_reduction 'CrysAlisPro 1.171.42.90a (Rigaku OD, 2023)'
_computing_molecular_graphics 'Olex2 1.5 (Dolomanov et al., 2009)'
_computing_publication_material 'Olex2 1.5 (Dolomanov et al., 2009)'
_computing_structure_refinement 'SHELXL 2019/3 (Sheldrick, 2015)'
_computing_structure_solution 'SHELXT 2018/2 (Sheldrick, 2018)'
_diffrn_ambient_temperature 293(2)
_diffrn_detector 'Hybrid Pixel Array Detector'
_diffrn_detector_area_resol_mean 10.0000
_diffrn_detector_type HyPix3000
_diffrn_measured_fraction_theta_full 0.997
_diffrn_measured_fraction_theta_max 0.994
_diffrn_measurement_details
;
List of Runs (angles in degrees, time in seconds):

  # Type    Start    End  Width  t~exp~   \w     \q     \k     \f   Frames
#--------------------------------------------------------------------------
  1  \w    -26.00  61.00   0.50    0.23    --   40.83 -54.00   0.00  174
  2  \w    -26.00  40.00   0.50    0.23    --   40.83 -35.00  -2.00  132
  3  \w    -31.00  28.00   0.50    0.23    --   40.83 -21.00-150.00  118
  4  \w    100.00 167.00   0.50    0.91    --   96.04  88.00 -27.00  134
  5  \w     99.00 160.00   0.50    0.91    --   96.04 117.00  60.00  122
  6  \w    -35.00  24.00   0.50    0.23    --   40.83 -11.00 -90.00  118
  7  \w    -22.00  72.00   0.50    0.23    --   40.83 -88.00-143.00  188
  8  \w     26.00 127.00   0.50    0.91    --   96.04 -88.00-143.00  202
  9  \w     50.00 134.00   0.50    0.91    --   96.04-157.00 -15.00  168
 10  \w     41.00 100.00   0.50    0.23    --   40.83-138.00  60.00  118
 11  \w     30.00  85.00   0.50    0.23    --   40.83-119.00 138.00  110
 12  \w     33.00 110.00   0.50    0.91    --   96.04-119.00 138.00  154
 13  \w     28.00  68.00   0.50    0.91    --   96.04 -59.00 150.00   80
 14  \w     28.00  68.00   0.50    0.91    --   96.04 -59.00  90.00   80
 15  \w     28.00  68.00   0.50    0.91    --   96.04 -59.00 120.00   80
 16  \w     28.00  68.00   0.50    0.91    --   96.04 -59.00   0.00   80
 17  \w     29.00  57.00   0.50    0.91    --   96.04 -50.00 -30.00   56
 18  \w     29.00  57.00   0.50    0.91    --   96.04 -50.00 -90.00   56
 19  \w     28.00  68.00   0.50    0.91    --   96.04 -59.00-150.00   80
 20  \w     72.00 110.00   0.50    0.91    --   96.04  68.00 -60.00   76
 21  \w     77.00 163.00   0.50    0.91    --   96.04  50.00 -90.00  172
 22  \w     74.00 163.00   0.50    0.91    --   96.04  59.00-150.00  178
 23  \w     82.00 163.00   0.50    0.91    --   96.04  35.00 154.00  162
 24  \w     14.00 110.00   0.50    0.23    --   40.83  77.00  90.00  192
 25  \w     14.00 110.00   0.50    0.23    --   40.83  77.00  30.00  192
 26  \w     21.00 108.00   0.50    0.23    --   40.83  54.00-120.00  174
 27  \w     18.00 109.00   0.50    0.23    --   40.83  65.00-180.00  182
 28  \w   -108.00 -28.00   0.50    0.91    --  -82.50 157.00  18.00  160
 29  \w    -85.00  -8.00   0.50    0.23    --  -40.83 119.00-136.00  154
 30  \w    -71.00  30.00   0.50    0.23    --  -40.83  88.00 -27.00  202
 31  \w   -113.00 -12.00   0.50    0.91    --  -82.50  88.00 -27.00  202
 32  \w    -57.00 -16.00   0.50    0.91    --  -82.50  50.00 120.00   82
 33  \w    -40.00  26.00   0.50    0.23    --  -40.83  35.00 154.00  132
 34  \w   -108.00 -26.00   0.50    0.23    --  -40.83 -35.00  -2.00  164
 35  \w   -109.00 -14.00   0.50    0.23    --  -40.83 -77.00-120.00  190
 36  \w   -109.00 -14.00   0.50    0.23    --  -40.83 -77.00 -90.00  190
 37  \w   -108.00 -17.00   0.50    0.23    --  -40.83 -65.00 -60.00  182
 38  \w   -108.00 -17.00   0.50    0.23    --  -40.83 -65.00 -30.00  182
 39  \w   -108.00 -21.00   0.50    0.23    --  -40.83 -54.00  90.00  174
 40  \w   -109.00 -14.00   0.50    0.23    --  -40.83 -77.00 150.00  190
 41  \w   -109.00 -14.00   0.50    0.23    --  -40.83 -77.00  60.00  190
 42  \w   -149.00 -68.00   0.50    0.91    --  -82.50 -35.00  -2.00  162
 43  \w   -153.00 -78.00   0.50    0.91    --  -82.50 -88.00-143.00  150
 44  \w   -150.00 -58.00   0.50    0.91    --  -82.50 -68.00  90.00  184
 45  \w   -109.00 -51.00   0.50    0.23    --  -40.83-157.00 -15.00  116
;
_diffrn_measurement_device 'four-circle diffractometer'
_diffrn_measurement_device_type 'XtaLAB Synergy, Dualflex, HyPix3000'
_diffrn_measurement_method '\w scans'
_diffrn_orient_matrix_type 'CrysAlisPro convention (1999,Acta A55,543-557)'
_diffrn_orient_matrix_UB_11 -0.1563967000
_diffrn_orient_matrix_UB_12 0.0110245000
_diffrn_orient_matrix_UB_13 0.0061010000
_diffrn_orient_matrix_UB_21 -0.0042040000
_diffrn_orient_matrix_UB_22 0.0461474000
_diffrn_orient_matrix_UB_23 -0.0682962000
_diffrn_orient_matrix_UB_31 -0.0203332000
_diffrn_orient_matrix_UB_32 -0.0944134000
_diffrn_orient_matrix_UB_33 -0.0326497000
_diffrn_radiation_monochromator mirror
_diffrn_radiation_probe x-ray
_diffrn_radiation_type 'Cu K\a'
_diffrn_radiation_wavelength 1.54184
_diffrn_reflns_av_R_equivalents 0.0448
_diffrn_reflns_av_unetI/netI 0.0250
_diffrn_reflns_Laue_measured_fraction_full 0.997
_diffrn_reflns_Laue_measured_fraction_max 0.994
_diffrn_reflns_limit_h_max 11
_diffrn_reflns_limit_h_min -11
_diffrn_reflns_limit_k_max 16
_diffrn_reflns_limit_k_min -17
_diffrn_reflns_limit_l_max 24
_diffrn_reflns_limit_l_min -24
_diffrn_reflns_number 32619
_diffrn_reflns_point_group_measured_fraction_full 0.981
_diffrn_reflns_point_group_measured_fraction_max 0.976
_diffrn_reflns_theta_full 67.684
_diffrn_reflns_theta_max 68.093
_diffrn_reflns_theta_min 4.359
_diffrn_source 'micro-focus sealed X-ray tube'
_diffrn_source_type 'PhotonJet (Cu) X-ray Source'
_exptl_absorpt_coefficient_mu 4.105
_exptl_absorpt_correction_T_max 1.00000
_exptl_absorpt_correction_T_min 0.53038
_exptl_absorpt_correction_type multi-scan
_exptl_absorpt_process_details
;
CrysAlisPro 1.171.42.90a (Rigaku Oxford Diffraction, 2023)
Empirical absorption correction using spherical harmonics,
implemented in SCALE3 ABSPACK scaling algorithm.
;
_exptl_crystal_colour 'dark green'
_exptl_crystal_colour_modifier dark
_exptl_crystal_colour_primary green
_exptl_crystal_density_diffrn 1.519
_exptl_crystal_description plate
_exptl_crystal_F_000 1348
_exptl_crystal_size_max 0.18
_exptl_crystal_size_mid 0.13
_exptl_crystal_size_min 0.11
_refine_diff_density_max 0.370
_refine_diff_density_min -0.508
_refine_diff_density_rms 0.061
_refine_ls_abs_structure_details
;
 Flack x determined using 1879 quotients [(I+)-(I-)]/[(I+)+(I-)]
 (Parsons, Flack and Wagner, Acta Cryst. B69 (2013) 249-259).
;
_refine_ls_abs_structure_Flack -0.017(9)
_refine_ls_extinction_method none
_refine_ls_goodness_of_fit_ref 1.035
_refine_ls_hydrogen_treatment constr
_refine_ls_matrix_type full
_refine_ls_number_parameters 355
_refine_ls_number_reflns 5146
_refine_ls_number_restraints 0
_refine_ls_restrained_S_all 1.035
_refine_ls_R_factor_all 0.0499
_refine_ls_R_factor_gt 0.0462
_refine_ls_shift/su_max 0.000
_refine_ls_shift/su_mean 0.000
_refine_ls_structure_factor_coef Fsqd
_refine_ls_weighting_details 'w=1/[\s^2^(Fo^2^)+(0.0980P)^2^+0.4137P] where P=(Fo^2^+2Fc^2^)/3'
_refine_ls_weighting_scheme calc
_refine_ls_wR_factor_gt 0.1328
_refine_ls_wR_factor_ref 0.1366
_reflns_Friedel_coverage 0.735
_reflns_Friedel_fraction_full 0.960
_reflns_Friedel_fraction_max 0.952
_reflns_number_gt 4776
_reflns_number_total 5146
_reflns_threshold_expression 'I > 2\s(I)'
_cod_data_source_file d6cc00423g2.cif
_cod_data_source_block akr-79_auto
_cod_depositor_comments 'Adding full bibliography for 7135607--7135612.cif.'
_cod_original_cell_volume 2887.95(5)
_cod_database_code 7135612
_shelx_shelxl_version_number 2019/3
_chemical_oxdiff_formula 'Cu H N O F'
_shelx_space_group_comment
;
The symmetry employed for this shelxl refinement is uniquely defined
by the following loop, which should always be used as a source of
symmetry information in preference to the above space-group names.
They are only intended as comments.
;
_shelx_estimated_absorpt_t_max 0.661
_shelx_estimated_absorpt_t_min 0.525
_olex2_refinement_description
;
1. Fixed Uiso
 At 1.2 times of:
  All C(H) groups, All C(H,H) groups
 At 1.5 times of:
  All C(H,H,H) groups
2.a Ternary CH refined with riding coordinates:
 C24(H24)
2.b Secondary CH2 refined with riding coordinates:
 C22(H22A,H22B), C20(H20A,H20B), C18(H18A,H18B), C19(H19A,H19B), C5(H5A,H5B)
2.c Aromatic/amide H refined with riding coordinates:
 C8(H8), C17(H17), C14(H14), C9(H9), C13(H13), C12(H12), C11(H11)
2.d Idealised Me refined as rotating group:
 C23(H23A,H23B,H23C), C21(H21A,H21B,H21C), C6(H6A,H6B,H6C)
;
_olex2_submission_special_instructions 'No special instructions were received'
_oxdiff_exptl_absorpt_empirical_details
;
Empirical correction (ABSPACK) includes:
- Absorption correction using spherical harmonics
- Frame scaling
;
_oxdiff_exptl_absorpt_empirical_full_max 2.054
_oxdiff_exptl_absorpt_empirical_full_min 0.756

loop_
_space_group_symop_operation_xyz
'x, y, z'
'-x+1/2, -y, z+1/2'
'-x, y+1/2, -z+1/2'
'x+1/2, -y+1/2, -z'

loop_
_atom_site_label
_atom_site_type_symbol
_atom_site_fract_x
_atom_site_fract_y
_atom_site_fract_z
_atom_site_U_iso_or_equiv
_atom_site_adp_type
_atom_site_occupancy
_atom_site_site_symmetry_order
_atom_site_calc_flag
_atom_site_refinement_flags_posn
_atom_site_refinement_flags_adp
_atom_site_refinement_flags_occupancy
_atom_site_disorder_assembly
_atom_site_disorder_group
Cu1 Cu 0.51940(6) 0.66091(4) 0.72958(3) 0.0436(2) Uani 1 1 d . . . . .
Cl1 Cl 0.8124(4) 0.5774(2) 0.90617(15) 0.1441(11) Uani 1 1 d . . . . .
O1 O 0.6897(4) 0.6845(3) 0.68764(17) 0.0583(9) Uani 1 1 d . . . . .
N4 N 0.3632(4) 0.6173(2) 0.79251(18) 0.0447(8) Uani 1 1 d . . . . .
N1 N 0.4629(4) 0.5837(3) 0.65334(18) 0.0498(9) Uani 1 1 d . . . . .
N5 N 0.5561(4) 0.7496(3) 0.79663(18) 0.0477(8) Uani 1 1 d . . . . .
O2 O 0.3806(5) 0.7642(3) 0.64581(18) 0.0662(10) Uani 1 1 d . . . . .
Cl3 Cl 0.8702(7) 0.7495(2) 0.96159(17) 0.217(3) Uani 1 1 d . . . . .
O3 O 0.3163(7) 0.7423(3) 0.5421(2) 0.0986(17) Uani 1 1 d . . . . .
N3 N 0.4353(6) 0.4696(3) 0.5856(2) 0.0682(13) Uani 1 1 d . . . . .
N2 N 0.4886(6) 0.4952(3) 0.6438(2) 0.0625(11) Uani 1 1 d . . . . .
C16 C 0.7820(5) 0.7969(3) 0.7622(3) 0.0493(10) Uani 1 1 d . . . . .
Cl2 Cl 0.6968(5) 0.6320(5) 1.0290(3) 0.257(3) Uani 1 1 d . . . . .
C8 C 0.9056(6) 0.7427(5) 0.6643(3) 0.0696(15) Uani 1 1 d . . . . .
H8 H 0.909264 0.706240 0.626729 0.084 Uiso 1 1 calc R U . . .
C17 C 0.6667(5) 0.7971(3) 0.8044(3) 0.0493(10) Uani 1 1 d . . . . .
H17 H 0.670834 0.834937 0.841308 0.059 Uiso 1 1 calc R U . . .
C1 C 0.3951(6) 0.6163(3) 0.6009(2) 0.0517(11) Uani 1 1 d . . . . .
C7 C 0.7860(5) 0.7402(4) 0.7058(2) 0.0530(11) Uani 1 1 d . . . . .
F1 F 0.1780(8) 0.5626(7) 0.4968(3) 0.185(4) Uani 1 1 d . . . . .
C15 C 0.8981(5) 0.8570(3) 0.7765(3) 0.0564(12) Uani 1 1 d . . . . .
F2 F 0.3032(10) 0.4500(3) 0.4736(3) 0.169(4) Uani 1 1 d . . . . .
C4 C 0.3634(6) 0.7150(4) 0.5992(3) 0.0567(12) Uani 1 1 d . . . . .
C2 C 0.3779(7) 0.5431(4) 0.5590(2) 0.0614(13) Uani 1 1 d . . . . .
C22 C 0.3626(6) 0.5151(4) 0.8003(3) 0.0588(12) Uani 1 1 d . . . . .
H22A H 0.305278 0.499078 0.837559 0.071 Uiso 1 1 calc R U . . .
H22B H 0.322305 0.487829 0.761193 0.071 Uiso 1 1 calc R U . . .
C20 C 0.2286(5) 0.6477(4) 0.7650(3) 0.0595(12) Uani 1 1 d . . . . .
H20A H 0.216720 0.619277 0.722118 0.071 Uiso 1 1 calc R U . . .
H20B H 0.232410 0.713522 0.758090 0.071 Uiso 1 1 calc R U . . .
C18 C 0.4453(5) 0.7574(3) 0.8446(3) 0.0588(12) Uani 1 1 d . . . . .
H18A H 0.372732 0.796046 0.827466 0.071 Uiso 1 1 calc R U . . .
H18B H 0.478922 0.784172 0.885289 0.071 Uiso 1 1 calc R U . . .
C14 C 0.9014(6) 0.9175(4) 0.8308(4) 0.0714(16) Uani 1 1 d . . . . .
H14 H 0.826956 0.919883 0.859311 0.086 Uiso 1 1 calc R U . . .
F3 F 0.3589(8) 0.5837(5) 0.4480(2) 0.146(3) Uani 1 1 d . . . . .
C3 C 0.3074(11) 0.5358(6) 0.4947(3) 0.091(2) Uani 1 1 d . . . . .
C9 C 1.0125(6) 0.7978(5) 0.6795(3) 0.0757(16) Uani 1 1 d . . . . .
H9 H 1.089252 0.797307 0.652324 0.091 Uiso 1 1 calc R U . . .
C19 C 0.3924(6) 0.6611(4) 0.8569(2) 0.0594(12) Uani 1 1 d . . . . .
H19A H 0.460315 0.625732 0.880791 0.071 Uiso 1 1 calc R U . . .
H19B H 0.309571 0.663568 0.883296 0.071 Uiso 1 1 calc R U . . .
C10 C 1.0115(5) 0.8562(4) 0.7352(3) 0.0694(15) Uani 1 1 d . . . . .
C13 C 1.0111(7) 0.9723(5) 0.8421(4) 0.090(2) Uani 1 1 d . . . . .
H13 H 1.009201 1.012664 0.877590 0.108 Uiso 1 1 calc R U . . .
C12 C 1.1276(8) 0.9694(6) 0.8015(5) 0.102(3) Uani 1 1 d . . . . .
H12 H 1.203483 1.005603 0.810998 0.123 Uiso 1 1 calc R U . . .
C11 C 1.1280(6) 0.9127(5) 0.7477(4) 0.090(2) Uani 1 1 d . . . . .
H11 H 1.203290 0.910919 0.719713 0.108 Uiso 1 1 calc R U . . .
C23 C 0.5017(8) 0.4751(4) 0.8105(3) 0.0808(18) Uani 1 1 d . . . . .
H23A H 0.559406 0.490902 0.773901 0.121 Uiso 1 1 calc R U . . .
H23B H 0.494670 0.409572 0.813715 0.121 Uiso 1 1 calc R U . . .
H23C H 0.540392 0.499122 0.850412 0.121 Uiso 1 1 calc R U . . .
C21 C 0.1044(6) 0.6267(6) 0.8060(4) 0.088(2) Uani 1 1 d . . . . .
H21A H 0.023689 0.647005 0.783257 0.132 Uiso 1 1 calc R U . . .
H21B H 0.111247 0.657844 0.847560 0.132 Uiso 1 1 calc R U . . .
H21C H 0.098843 0.561738 0.813400 0.132 Uiso 1 1 calc R U . . .
C5 C 0.2948(12) 0.8396(6) 0.5319(4) 0.117(3) Uani 1 1 d . . . . .
H5A H 0.270061 0.869204 0.573089 0.140 Uiso 1 1 calc R U . . .
H5B H 0.377578 0.868119 0.515183 0.140 Uiso 1 1 calc R U . . .
C24 C 0.8303(10) 0.6393(7) 0.9794(4) 0.105(3) Uani 1 1 d . . . . .
H24 H 0.908673 0.613151 1.003015 0.126 Uiso 1 1 calc R U . . .
C6 C 0.1913(16) 0.8476(10) 0.4873(5) 0.163(6) Uani 1 1 d . . . . .
H6A H 0.209546 0.808687 0.450160 0.244 Uiso 1 1 calc R U . . .
H6B H 0.184858 0.910167 0.472809 0.244 Uiso 1 1 calc R U . . .
H6C H 0.106531 0.829647 0.507482 0.244 Uiso 1 1 calc R U . . .

loop_
_atom_site_aniso_label
_atom_site_aniso_U_11
_atom_site_aniso_U_22
_atom_site_aniso_U_33
_atom_site_aniso_U_23
_atom_site_aniso_U_13
_atom_site_aniso_U_12
Cu1 0.0445(3) 0.0414(3) 0.0449(3) -0.0045(3) 0.0013(3) -0.0009(2)
Cl1 0.148(2) 0.154(2) 0.1296(19) -0.0287(18) 0.0114(18) -0.046(2)
O1 0.0507(17) 0.069(2) 0.0557(18) -0.0118(16) 0.0064(15) -0.0030(16)
N4 0.0455(19) 0.0422(18) 0.0464(19) -0.0035(15) -0.0002(16) -0.0013(15)
N1 0.057(2) 0.0448(19) 0.0476(18) -0.0025(16) 0.0006(18) 0.0000(17)
N5 0.0460(19) 0.0444(19) 0.0527(19) -0.0057(17) 0.0038(16) -0.0041(16)
O2 0.087(3) 0.0510(19) 0.061(2) -0.0043(18) -0.0001(19) 0.0012(19)
Cl3 0.380(8) 0.109(2) 0.163(3) 0.021(2) -0.067(4) -0.052(3)
O3 0.163(5) 0.062(2) 0.071(3) 0.002(2) -0.042(3) 0.021(3)
N3 0.101(4) 0.047(2) 0.056(2) -0.0095(19) 0.000(3) -0.005(2)
N2 0.083(3) 0.047(2) 0.058(2) -0.0055(18) 0.002(2) 0.006(2)
C16 0.042(2) 0.045(2) 0.061(3) 0.007(2) -0.005(2) -0.0004(18)
Cl2 0.180(4) 0.390(8) 0.201(4) -0.063(5) 0.095(4) -0.056(5)
C8 0.057(3) 0.082(4) 0.070(3) 0.002(3) 0.009(3) 0.000(3)
C17 0.051(2) 0.039(2) 0.058(2) -0.001(2) -0.006(2) -0.002(2)
C1 0.059(3) 0.051(3) 0.045(2) -0.001(2) -0.003(2) -0.003(2)
C7 0.049(2) 0.053(3) 0.057(2) 0.006(2) 0.002(2) 0.001(2)
F1 0.139(5) 0.289(10) 0.126(5) -0.049(6) -0.070(4) 0.022(6)
C15 0.045(2) 0.048(2) 0.076(3) 0.013(2) -0.012(2) -0.0028(18)
F2 0.317(11) 0.086(3) 0.104(3) -0.027(3) -0.081(5) -0.035(5)
C4 0.068(3) 0.051(3) 0.051(3) -0.005(2) -0.003(2) 0.003(2)
C2 0.085(4) 0.055(3) 0.043(2) -0.003(2) 0.001(3) -0.013(3)
C22 0.067(3) 0.048(3) 0.061(3) 0.004(2) 0.001(3) -0.008(2)
C20 0.052(2) 0.066(3) 0.061(3) 0.011(3) 0.001(2) 0.003(2)
C18 0.058(3) 0.053(3) 0.065(3) -0.014(2) 0.015(2) -0.011(2)
C14 0.058(3) 0.061(3) 0.095(4) -0.001(3) -0.015(3) -0.010(3)
F3 0.220(7) 0.162(5) 0.057(2) 0.019(3) -0.029(3) -0.057(5)
C3 0.135(7) 0.087(5) 0.052(3) -0.010(3) -0.015(4) -0.026(5)
C9 0.049(3) 0.086(4) 0.092(4) 0.014(3) 0.015(3) 0.000(3)
C19 0.065(3) 0.062(3) 0.051(2) -0.007(2) 0.008(2) -0.016(3)
C10 0.044(2) 0.060(3) 0.105(4) 0.026(3) -0.009(3) -0.008(2)
C13 0.077(4) 0.071(4) 0.122(5) 0.000(4) -0.027(4) -0.021(3)
C12 0.065(4) 0.078(5) 0.163(8) 0.019(6) -0.024(5) -0.021(4)
C11 0.050(3) 0.083(4) 0.137(7) 0.028(5) -0.008(4) -0.020(3)
C23 0.093(5) 0.063(3) 0.086(4) 0.006(3) -0.023(4) 0.018(3)
C21 0.051(3) 0.117(6) 0.096(4) 0.022(4) 0.011(3) 0.002(3)
C5 0.173(9) 0.082(5) 0.095(5) 0.016(4) -0.041(6) 0.035(6)
C24 0.106(6) 0.109(6) 0.100(5) 0.013(5) -0.021(5) -0.003(5)
C6 0.203(14) 0.165(11) 0.120(7) 0.018(8) -0.036(9) 0.093(11)

loop_
_atom_type_symbol
_atom_type_description
_atom_type_scat_dispersion_real
_atom_type_scat_dispersion_imag
_atom_type_scat_source
C C 0.0181 0.0091 'International Tables Vol C Tables 4.2.6.8 and 6.1.1.4'
H H 0.0000 0.0000 'International Tables Vol C Tables 4.2.6.8 and 6.1.1.4'
Cl Cl 0.3639 0.7018 'International Tables Vol C Tables 4.2.6.8 and 6.1.1.4'
Cu Cu -1.9646 0.5888 'International Tables Vol C Tables 4.2.6.8 and 6.1.1.4'
F F 0.0727 0.0534 'International Tables Vol C Tables 4.2.6.8 and 6.1.1.4'
N N 0.0311 0.0180 'International Tables Vol C Tables 4.2.6.8 and 6.1.1.4'
O O 0.0492 0.0322 'International Tables Vol C Tables 4.2.6.8 and 6.1.1.4'

loop_
_geom_angle_atom_site_label_1
_geom_angle_atom_site_label_2
_geom_angle_atom_site_label_3
_geom_angle
_geom_angle_site_symmetry_1
_geom_angle_site_symmetry_3
_geom_angle_publ_flag
O1 Cu1 N4 165.58(16) . . ?
O1 Cu1 N1 89.83(16) . . ?
O1 Cu1 N5 91.84(16) . . ?
N1 Cu1 N4 95.77(16) . . ?
N5 Cu1 N4 84.71(15) . . ?
N5 Cu1 N1 171.00(16) . . ?
C7 O1 Cu1 128.4(3) . . ?
C22 N4 Cu1 111.7(3) . . ?
C20 N4 Cu1 108.9(3) . . ?
C20 N4 C22 109.3(4) . . ?
C19 N4 Cu1 105.5(3) . . ?
C19 N4 C22 109.7(4) . . ?
C19 N4 C20 111.7(4) . . ?
N2 N1 Cu1 127.6(3) . . ?
N2 N1 C1 108.7(4) . . ?
C1 N1 Cu1 123.6(3) . . ?
C17 N5 Cu1 127.4(3) . . ?
C17 N5 C18 119.7(4) . . ?
C18 N5 Cu1 112.8(3) . . ?
C4 O3 C5 118.3(5) . . ?
C2 N3 N2 107.3(4) . . ?
N1 N2 N3 109.0(4) . . ?
C17 C16 C15 119.7(5) . . ?
C7 C16 C17 120.9(4) . . ?
C7 C16 C15 119.4(4) . . ?
C7 C8 H8 119.7 . . ?
C9 C8 H8 119.7 . . ?
C9 C8 C7 120.5(6) . . ?
N5 C17 C16 126.1(4) . . ?
N5 C17 H17 116.9 . . ?
C16 C17 H17 116.9 . . ?
N1 C1 C4 118.0(4) . . ?
N1 C1 C2 106.1(4) . . ?
C2 C1 C4 135.8(5) . . ?
O1 C7 C16 125.3(4) . . ?
O1 C7 C8 116.0(5) . . ?
C16 C7 C8 118.8(5) . . ?
C14 C15 C16 123.2(5) . . ?
C10 C15 C16 119.6(5) . . ?
C10 C15 C14 117.2(5) . . ?
O2 C4 O3 124.5(5) . . ?
O2 C4 C1 122.4(5) . . ?
O3 C4 C1 113.1(5) . . ?
N3 C2 C1 108.9(5) . . ?
N3 C2 C3 119.8(5) . . ?
C1 C2 C3 131.3(6) . . ?
N4 C22 H22A 108.9 . . ?
N4 C22 H22B 108.9 . . ?
H22A C22 H22B 107.7 . . ?
C23 C22 N4 113.5(5) . . ?
C23 C22 H22A 108.9 . . ?
C23 C22 H22B 108.9 . . ?
N4 C20 H20A 108.2 . . ?
N4 C20 H20B 108.2 . . ?
N4 C20 C21 116.2(4) . . ?
H20A C20 H20B 107.4 . . ?
C21 C20 H20A 108.2 . . ?
C21 C20 H20B 108.2 . . ?
N5 C18 H18A 110.3 . . ?
N5 C18 H18B 110.3 . . ?
N5 C18 C19 106.9(4) . . ?
H18A C18 H18B 108.6 . . ?
C19 C18 H18A 110.3 . . ?
C19 C18 H18B 110.3 . . ?
C15 C14 H14 119.4 . . ?
C13 C14 C15 121.3(7) . . ?
C13 C14 H14 119.4 . . ?
F1 C3 C2 113.2(7) . . ?
F2 C3 F1 105.1(9) . . ?
F2 C3 C2 111.7(7) . . ?
F3 C3 F1 103.8(9) . . ?
F3 C3 F2 106.8(7) . . ?
F3 C3 C2 115.5(7) . . ?
C8 C9 H9 118.9 . . ?
C8 C9 C10 122.2(5) . . ?
C10 C9 H9 118.9 . . ?
N4 C19 C18 108.6(4) . . ?
N4 C19 H19A 110.0 . . ?
N4 C19 H19B 110.0 . . ?
C18 C19 H19A 110.0 . . ?
C18 C19 H19B 110.0 . . ?
H19A C19 H19B 108.4 . . ?
C15 C10 C9 119.5(5) . . ?
C15 C10 C11 121.6(7) . . ?
C9 C10 C11 118.9(6) . . ?
C14 C13 H13 119.2 . . ?
C14 C13 C12 121.5(8) . . ?
C12 C13 H13 119.2 . . ?
C13 C12 H12 120.4 . . ?
C11 C12 C13 119.2(6) . . ?
C11 C12 H12 120.4 . . ?
C10 C11 H11 120.4 . . ?
C12 C11 C10 119.2(7) . . ?
C12 C11 H11 120.4 . . ?
C22 C23 H23A 109.5 . . ?
C22 C23 H23B 109.5 . . ?
C22 C23 H23C 109.5 . . ?
H23A C23 H23B 109.5 . . ?
H23A C23 H23C 109.5 . . ?
H23B C23 H23C 109.5 . . ?
C20 C21 H21A 109.5 . . ?
C20 C21 H21B 109.5 . . ?
C20 C21 H21C 109.5 . . ?
H21A C21 H21B 109.5 . . ?
H21A C21 H21C 109.5 . . ?
H21B C21 H21C 109.5 . . ?
O3 C5 H5A 110.4 . . ?
O3 C5 H5B 110.4 . . ?
H5A C5 H5B 108.6 . . ?
C6 C5 O3 106.6(10) . . ?
C6 C5 H5A 110.4 . . ?
C6 C5 H5B 110.4 . . ?
Cl1 C24 H24 107.1 . . ?
Cl3 C24 Cl1 109.4(5) . . ?
Cl3 C24 H24 107.1 . . ?
Cl2 C24 Cl1 114.0(6) . . ?
Cl2 C24 Cl3 111.9(7) . . ?
Cl2 C24 H24 107.1 . . ?
C5 C6 H6A 109.5 . . ?
C5 C6 H6B 109.5 . . ?
C5 C6 H6C 109.5 . . ?
H6A C6 H6B 109.5 . . ?
H6A C6 H6C 109.5 . . ?
H6B C6 H6C 109.5 . . ?

loop_
_geom_bond_atom_site_label_1
_geom_bond_atom_site_label_2
_geom_bond_distance
_geom_bond_site_symmetry_2
_geom_bond_publ_flag
Cu1 O1 1.900(3) . ?
Cu1 N4 2.088(4) . ?
Cu1 N1 1.991(4) . ?
Cu1 N5 1.910(4) . ?
Cl1 C24 1.746(9) . ?
O1 C7 1.296(6) . ?
N4 C22 1.498(6) . ?
N4 C20 1.496(6) . ?
N4 C19 1.482(6) . ?
N1 N2 1.329(5) . ?
N1 C1 1.339(6) . ?
N5 C17 1.293(6) . ?
N5 C18 1.460(6) . ?
O2 C4 1.199(6) . ?
Cl3 C24 1.693(10) . ?
O3 C4 1.308(7) . ?
O3 C5 1.450(9) . ?
N3 N2 1.342(6) . ?
N3 C2 1.325(8) . ?
C16 C17 1.416(7) . ?
C16 C7 1.411(7) . ?
C16 C15 1.461(7) . ?
Cl2 C24 1.651(11) . ?
C8 H8 0.9300 . ?
C8 C7 1.440(7) . ?
C8 C9 1.353(9) . ?
C17 H17 0.9300 . ?
C1 C4 1.472(7) . ?
C1 C2 1.374(7) . ?
F1 C3 1.324(12) . ?
C15 C14 1.411(9) . ?
C15 C10 1.389(8) . ?
F2 C3 1.322(9) . ?
C2 C3 1.479(8) . ?
C22 H22A 0.9700 . ?
C22 H22B 0.9700 . ?
C22 C23 1.492(9) . ?
C20 H20A 0.9700 . ?
C20 H20B 0.9700 . ?
C20 C21 1.503(8) . ?
C18 H18A 0.9700 . ?
C18 H18B 0.9700 . ?
C18 C19 1.516(7) . ?
C14 H14 0.9300 . ?
C14 C13 1.355(8) . ?
F3 C3 1.279(9) . ?
C9 H9 0.9300 . ?
C9 C10 1.416(9) . ?
C19 H19A 0.9700 . ?
C19 H19B 0.9700 . ?
C10 C11 1.427(8) . ?
C13 H13 0.9300 . ?
C13 C12 1.406(12) . ?
C12 H12 0.9300 . ?
C12 C11 1.368(12) . ?
C11 H11 0.9300 . ?
C23 H23A 0.9600 . ?
C23 H23B 0.9600 . ?
C23 H23C 0.9600 . ?
C21 H21A 0.9600 . ?
C21 H21B 0.9600 . ?
C21 H21C 0.9600 . ?
C5 H5A 0.9700 . ?
C5 H5B 0.9700 . ?
C5 C6 1.362(15) . ?
C24 H24 0.9800 . ?
C6 H6A 0.9600 . ?
C6 H6B 0.9600 . ?
C6 H6C 0.9600 . ?

loop_
_geom_torsion_atom_site_label_1
_geom_torsion_atom_site_label_2
_geom_torsion_atom_site_label_3
_geom_torsion_atom_site_label_4
_geom_torsion
_geom_torsion_site_symmetry_1
_geom_torsion_site_symmetry_2
_geom_torsion_site_symmetry_3
_geom_torsion_site_symmetry_4
_geom_torsion_publ_flag
Cu1 O1 C7 C16 -0.7(7) . . . . ?
Cu1 O1 C7 C8 179.2(4) . . . . ?
Cu1 N4 C22 C23 44.4(6) . . . . ?
Cu1 N4 C20 C21 -176.7(5) . . . . ?
Cu1 N4 C19 C18 38.3(5) . . . . ?
Cu1 N1 N2 N3 -178.7(4) . . . . ?
Cu1 N1 C1 C4 1.4(7) . . . . ?
Cu1 N1 C1 C2 178.7(4) . . . . ?
Cu1 N5 C17 C16 3.9(7) . . . . ?
Cu1 N5 C18 C19 38.9(5) . . . . ?
N4 Cu1 O1 C7 -73.6(8) . . . . ?
N1 Cu1 O1 C7 173.3(4) . . . . ?
N1 C1 C4 O2 -9.5(9) . . . . ?
N1 C1 C4 O3 170.2(5) . . . . ?
N1 C1 C2 N3 -0.7(7) . . . . ?
N1 C1 C2 C3 177.9(7) . . . . ?
N5 Cu1 O1 C7 2.2(4) . . . . ?
N5 C18 C19 N4 -50.9(6) . . . . ?
N3 C2 C3 F1 123.0(9) . . . . ?
N3 C2 C3 F2 4.6(12) . . . . ?
N3 C2 C3 F3 -117.6(8) . . . . ?
N2 N1 C1 C4 -176.3(5) . . . . ?
N2 N1 C1 C2 1.1(6) . . . . ?
N2 N3 C2 C1 0.0(7) . . . . ?
N2 N3 C2 C3 -178.7(6) . . . . ?
C16 C15 C14 C13 -179.7(6) . . . . ?
C16 C15 C10 C9 0.5(7) . . . . ?
C16 C15 C10 C11 -179.1(5) . . . . ?
C8 C9 C10 C15 0.7(9) . . . . ?
C8 C9 C10 C11 -179.7(6) . . . . ?
C17 N5 C18 C19 -137.9(5) . . . . ?
C17 C16 C7 O1 -0.3(7) . . . . ?
C17 C16 C7 C8 179.8(5) . . . . ?
C17 C16 C15 C14 -1.0(7) . . . . ?
C17 C16 C15 C10 179.6(4) . . . . ?
C1 N1 N2 N3 -1.1(6) . . . . ?
C1 C2 C3 F1 -55.4(11) . . . . ?
C1 C2 C3 F2 -173.8(8) . . . . ?
C1 C2 C3 F3 64.0(12) . . . . ?
C7 C16 C17 N5 -1.4(7) . . . . ?
C7 C16 C15 C14 178.4(5) . . . . ?
C7 C16 C15 C10 -1.1(7) . . . . ?
C7 C8 C9 C10 -1.3(10) . . . . ?
C15 C16 C17 N5 178.0(5) . . . . ?
C15 C16 C7 O1 -179.6(5) . . . . ?
C15 C16 C7 C8 0.5(7) . . . . ?
C15 C14 C13 C12 -1.8(11) . . . . ?
C15 C10 C11 C12 -0.5(9) . . . . ?
C4 O3 C5 C6 -151.4(9) . . . . ?
C4 C1 C2 N3 176.0(6) . . . . ?
C4 C1 C2 C3 -5.5(12) . . . . ?
C2 N3 N2 N1 0.7(6) . . . . ?
C2 C1 C4 O2 174.2(7) . . . . ?
C2 C1 C4 O3 -6.2(11) . . . . ?
C22 N4 C20 C21 61.0(7) . . . . ?
C22 N4 C19 C18 158.7(4) . . . . ?
C20 N4 C22 C23 165.0(5) . . . . ?
C20 N4 C19 C18 -79.9(5) . . . . ?
C18 N5 C17 C16 -179.8(5) . . . . ?
C14 C15 C10 C9 -179.0(5) . . . . ?
C14 C15 C10 C11 1.4(8) . . . . ?
C14 C13 C12 C11 2.7(12) . . . . ?
C9 C8 C7 O1 -179.2(6) . . . . ?
C9 C8 C7 C16 0.7(8) . . . . ?
C9 C10 C11 C12 179.9(6) . . . . ?
C19 N4 C22 C23 -72.2(6) . . . . ?
C19 N4 C20 C21 -60.6(6) . . . . ?
C10 C15 C14 C13 -0.3(9) . . . . ?
C13 C12 C11 C10 -1.5(11) . . . . ?
C5 O3 C4 O2 6.0(12) . . . . ?
C5 O3 C4 C1 -173.6(8) . . . . ?
